data_7250421
loop_
_publ_author_name
'Lei, Zhi-Long'
'Tan, Dan'
'Qin, Jin-Tao'
'Meng, Xiu-Jin'
'Cui, Fei-Hu'
'Tang, Hai-Tao'
'Pan, Ying-Ming'

_publ_section_title
;
 Electrochemical selective incorporation of SO2 to synthesize fused-ring
 framework compounds
;
_journal_issue 23
_journal_name_full 'Green Chemistry'
_journal_page_first 6825
_journal_page_last 6830
_journal_paper_doi 10.1039/D5GC01138H
_journal_volume 27
_journal_year 2025
_chemical_formula_moiety 'C13 H16 N2 O5 S2'
_chemical_formula_sum 'C13 H16 N2 O5 S2'
_chemical_formula_weight 344.40
_space_group_crystal_system monoclinic
_space_group_IT_number 14
_space_group_name_Hall '-P 2ybc'
_space_group_name_H-M_alt 'P 1 21/c 1'
_atom_sites_solution_hydrogens geom
_atom_sites_solution_primary dual
_audit_creation_date 2024-12-19
_audit_creation_method
;
Olex2 1.3
(compiled 2020.11.12 svn.r5f609507 for OlexSys, GUI svn.r6408)
;
_audit_update_record
;
2024-12-19 deposited with the CCDC.	2025-05-19 downloaded from the CCDC.
;
_cell_angle_alpha 90
_cell_angle_beta 96.9450(10)
_cell_angle_gamma 90
_cell_formula_units_Z 8
_cell_length_a 11.27430(10)
_cell_length_b 24.3447(3)
_cell_length_c 11.0893(2)
_cell_measurement_reflns_used 14429
_cell_measurement_temperature 295.81(10)
_cell_measurement_theta_max 76.9980
_cell_measurement_theta_min 3.6220
_cell_volume 3021.34(7)
_computing_cell_refinement 'CrysAlisPro 1.171.43.115a (Rigaku OD, 2024)'
_computing_data_collection 'CrysAlisPro system (CCD 43.115a 64-bit (release 15-03-2024))'
_computing_data_reduction 'CrysAlisPro 1.171.43.115a (Rigaku OD, 2024)'
_computing_molecular_graphics 'Olex2 1.3 (Dolomanov et al., 2009)'
_computing_publication_material 'Olex2 1.3 (Dolomanov et al., 2009)'
_computing_structure_refinement 'ShelXL (Sheldrick, 2015)'
_computing_structure_solution 'ShelXT (Sheldrick, 2015)'
_diffrn_ambient_environment air
_diffrn_ambient_temperature 295.81(10)
_diffrn_detector 'Hybrid Pixel Array Detector'
_diffrn_detector_area_resol_mean 10.0000
_diffrn_detector_type HyPix
_diffrn_measured_fraction_theta_full 0.995
_diffrn_measured_fraction_theta_max 0.950
_diffrn_measurement_details
;
List of Runs (angles in degrees, time in seconds):

  # Type    Start    End  Width  t~exp~   \w     \q     \k     \f   Frames
#--------------------------------------------------------------------------
  1  \w   -100.00 -71.00   0.50    0.13    --  -47.70-125.00  90.00   58
  2  \w   -117.00 -78.00   0.50    0.13    --  -47.70-126.00  48.00   78
  3  \w   -113.00 -78.00   0.50    0.13    --  -47.70-125.00 -60.00   70
  4  \w   -112.00 -87.00   0.50    0.13    --  -47.70-144.00-119.00   50
  5  \w   -117.00 -70.00   0.50    0.13    --  -47.70-125.00-180.00   94
  6  \w   -126.00 -70.00   0.50    0.30    --  -91.75 -77.00 -30.00  112
  7  \w    -23.00  28.00   0.50    0.13    --  -47.70  19.00 -90.00  102
  8  \w    -47.00 -22.00   0.50    0.13    --  -47.70 144.00 -65.00   50
  9  \w   -103.00 -63.00   0.50    0.13    --  -47.70 144.00 -65.00   80
 10  \w    -87.00 -62.00   0.50    0.30    --  -91.75 144.00 -65.00   50
 11  \w    -81.00 -23.00   0.50    0.30    --  -91.75 125.00 -90.00  116
 12  \w    -81.00 -56.00   0.50    0.30    --  -91.75 126.00 125.00   50
 13  \w     -7.00  25.00   0.50    0.13    --  -47.70  19.00 -30.00   64
 14  \w     99.00 174.00   0.50    0.30    --  107.74  19.00 120.00  150
 15  \w     79.00 158.00   0.50    0.30    --  107.74 144.00 -65.00  158
 16  \w    100.00 174.00   0.50    0.30    --  107.74  19.00  60.00  148
 17  \w     35.00  65.00   0.50    0.30    --  107.74 -57.00  90.00   60
 18  \w     35.00 104.00   0.50    0.30    --  107.74 -77.00  60.00  138
 19  \w     35.00  64.00   0.50    0.30    --  107.74 -57.00-180.00   58
 20  \w     46.00 102.00   0.50    0.30    --  107.74 -99.00-120.00  112
 21  \w     76.00 104.00   0.50    0.30    --  107.74 -99.00 -90.00   56
 22  \w    103.00 129.00   0.50    0.30    --  107.74-144.00-119.00   52
 23  \w     38.00 115.00   0.50    0.30    --  107.74-126.00  48.00  154
 24  \w     39.00  64.00   0.50    0.13    --   47.70-126.00  48.00   50
 25  \w     51.00  79.00   0.50    0.13    --   47.70-144.00-119.00   56
 26  \w   -108.00 -72.00   0.50    0.30    --  -91.75-144.00-119.00   72
 27  \w   -137.00-112.00   0.50    0.30    --  -91.75 -99.00-180.00   50
 28  \w   -140.00-115.00   0.50    0.30    --  -91.75-126.00  48.00   50
;
_diffrn_measurement_device 'four-circle diffractometer'
_diffrn_measurement_device_type 'XtaLAB Synergy, Dualflex, HyPix'
_diffrn_measurement_method '\w scans'
_diffrn_orient_matrix_type 'CrysAlisPro convention (1999,Acta A55,543-557)'
_diffrn_orient_matrix_UB_11 0.0938546000
_diffrn_orient_matrix_UB_12 0.0028743000
_diffrn_orient_matrix_UB_13 -0.0898075000
_diffrn_orient_matrix_UB_21 0.0023199000
_diffrn_orient_matrix_UB_22 0.0630468000
_diffrn_orient_matrix_UB_23 0.0113346000
_diffrn_orient_matrix_UB_31 0.1006835000
_diffrn_orient_matrix_UB_32 -0.0041653000
_diffrn_orient_matrix_UB_33 0.1068405000
_diffrn_radiation_monochromator mirror
_diffrn_radiation_probe x-ray
_diffrn_radiation_type 'Cu K\a'
_diffrn_radiation_wavelength 1.54184
_diffrn_reflns_av_R_equivalents 0.0576
_diffrn_reflns_av_unetI/netI 0.0419
_diffrn_reflns_Laue_measured_fraction_full 0.995
_diffrn_reflns_Laue_measured_fraction_max 0.950
_diffrn_reflns_limit_h_max 14
_diffrn_reflns_limit_h_min -13
_diffrn_reflns_limit_k_max 28
_diffrn_reflns_limit_k_min -30
_diffrn_reflns_limit_l_max 14
_diffrn_reflns_limit_l_min -12
_diffrn_reflns_number 23617
_diffrn_reflns_point_group_measured_fraction_full 0.995
_diffrn_reflns_point_group_measured_fraction_max 0.950
_diffrn_reflns_theta_full 67.684
_diffrn_reflns_theta_max 77.389
_diffrn_reflns_theta_min 3.631
_diffrn_source 'micro-focus sealed X-ray tube'
_diffrn_source_type 'PhotonJet (Cu) X-ray Source'
_exptl_absorpt_coefficient_mu 3.438
_exptl_absorpt_correction_T_max 0.618
_exptl_absorpt_correction_T_min 0.528
_exptl_absorpt_correction_type multi-scan
_exptl_absorpt_process_details
;
CrysAlisPro 1.171.43.115a (Rigaku Oxford Diffraction, 2024)
Empirical absorption correction using spherical harmonics,
implemented in SCALE3 ABSPACK scaling algorithm.
;
_exptl_crystal_colour 'clear dark black'
_exptl_crystal_colour_lustre clear
_exptl_crystal_colour_modifier dark
_exptl_crystal_colour_primary black
_exptl_crystal_density_diffrn 1.514
_exptl_crystal_description block
_exptl_crystal_F_000 1440
_exptl_crystal_size_max 0.2
_exptl_crystal_size_mid 0.18
_exptl_crystal_size_min 0.14
_refine_diff_density_max 0.787
_refine_diff_density_min -0.584
_refine_diff_density_rms 0.077
_refine_ls_extinction_method none
_refine_ls_goodness_of_fit_ref 1.066
_refine_ls_hydrogen_treatment constr
_refine_ls_matrix_type full
_refine_ls_number_parameters 476
_refine_ls_number_reflns 6084
_refine_ls_number_restraints 190
_refine_ls_restrained_S_all 1.149
_refine_ls_R_factor_all 0.0807
_refine_ls_R_factor_gt 0.0686
_refine_ls_shift/su_max 0.001
_refine_ls_shift/su_mean 0.000
_refine_ls_structure_factor_coef Fsqd
_refine_ls_weighting_details 'w=1/[\s^2^(Fo^2^)+(0.0834P)^2^+4.2351P] where P=(Fo^2^+2Fc^2^)/3'
_refine_ls_weighting_scheme calc
_refine_ls_wR_factor_gt 0.1843
_refine_ls_wR_factor_ref 0.1916
_reflns_Friedel_coverage 0.000
_reflns_number_gt 5028
_reflns_number_total 6084
_reflns_threshold_expression 'I > 2\s(I)'
_cod_data_source_file d5gc01138h2.cif
_cod_data_source_block 20240408-pym-lzl-221_auto
_cod_depositor_comments 'Adding full bibliography for 7250420--7250421.cif.'
_cod_database_code 7250421
_shelx_shelxl_version_number 2018/1
_chemical_oxdiff_formula 'C H N O S'
_shelx_space_group_comment
;
The symmetry employed for this shelxl refinement is uniquely defined
by the following loop, which should always be used as a source of
symmetry information in preference to the above space-group names.
They are only intended as comments.
;
_shelx_estimated_absorpt_t_max 0.645
_shelx_estimated_absorpt_t_min 0.546
_diffrn_oxdiff_digest_frames
;
013d750926503b8250941c014730d50aa202338be24
;
_reflns_odcompleteness_completeness 99.87
_reflns_odcompleteness_iscentric 1
_reflns_odcompleteness_theta 66.97
_olex2_refinement_description
;
1. Restrained distances
 C8-C11B
 with sigma of 0.02
 C10-C11B
 with sigma of 0.02
 C11B-C12B
 with sigma of 0.02
 C12B-S2
 with sigma of 0.02
2. Uiso/Uaniso restraints and constraints
: within 2A with sigma of 0.01 and sigma for terminal atoms of 0.02 within 2A
: within 2A with sigma of 0.01 and sigma for terminal atoms of 0.02 within 2A
: within 2A with sigma of 0.01 and sigma for terminal atoms of 0.02 within 2A
Uanis(O4) \\sim Ueq: with sigma of 0.005 and sigma for terminal atoms of 0.01
3. Others
 Sof(O8B)=Sof(O9B)=Sof(O10B)=Sof(H23C)=Sof(H23D)=Sof(C24B)=Sof(H24B)=Sof(C25B)=
 Sof(H25C)=Sof(H25D)=Sof(C26B)=Sof(H26D)=Sof(H26E)=Sof(H26F)=1-FVAR(1)
 Sof(O8A)=Sof(O9A)=Sof(O10A)=Sof(H23A)=Sof(H23B)=Sof(C24A)=Sof(H24A)=Sof(C25A)=
 Sof(H25A)=Sof(H25B)=Sof(C26A)=Sof(H26A)=Sof(H26B)=Sof(H26C)=FVAR(1)
 Sof(H10A)=Sof(H10B)=Sof(C11B)=Sof(H11B)=Sof(C12B)=Sof(H12C)=Sof(H12D)=1-FVAR(2)
 Sof(H10C)=Sof(H10D)=Sof(C11A)=Sof(H11A)=Sof(C12A)=Sof(H12A)=Sof(H12B)=FVAR(2)
4.a Ternary CH refined with riding coordinates:
 C11B(H11B)
4.b Secondary CH2 refined with riding coordinates:
 C9(H9A,H9B), C10(H10A,H10B), C12B(H12C,H12D)
4.c Aromatic/amide H refined with riding coordinates:
 C3(H3), C4(H4), C7(H7)
4.d Idealised Me refined as rotating group:
 C1(H1A,H1B,H1C), C13(H13A,H13B,H13C)
;
_olex2_submission_special_instructions 'No special instructions were received'
_oxdiff_exptl_absorpt_empirical_details
;
Empirical correction (ABSPACK) includes:
- Absorption correction using spherical harmonics
- Frame scaling
;
_oxdiff_exptl_absorpt_empirical_full_max 4.287
_oxdiff_exptl_absorpt_empirical_full_min 0.560

loop_
_space_group_symop_operation_xyz
'x, y, z'
'-x, y+1/2, -z+1/2'
'-x, -y, -z'
'x, -y-1/2, z-1/2'

loop_
_atom_site_label
_atom_site_type_symbol
_atom_site_fract_x
_atom_site_fract_y
_atom_site_fract_z
_atom_site_U_iso_or_equiv
_atom_site_adp_type
_atom_site_occupancy
_atom_site_site_symmetry_order
_atom_site_calc_flag
_atom_site_refinement_flags_posn
_atom_site_refinement_flags_adp
_atom_site_refinement_flags_occupancy
_atom_site_disorder_assembly
_atom_site_disorder_group
N3 N 0.9391(2) 0.56797(12) 0.1532(3) 0.0447(6) Uani 1 1 d . . . . .
S3 S 0.69172(7) 0.56604(3) 0.03019(8) 0.0451(2) Uani 1 1 d . . . . .
N4 N 0.7540(3) 0.61474(13) 0.1133(3) 0.0575(8) Uani 1 1 d . . . . .
S4 S 0.89950(12) 0.75651(4) 0.32722(10) 0.0678(3) Uani 1 1 d D U . . .
O6 O 0.7015(3) 0.57778(13) -0.0941(3) 0.0735(9) Uani 1 1 d . . . . .
O7 O 0.5738(2) 0.55900(13) 0.0610(3) 0.0734(9) Uani 1 1 d . . . . .
O8A O 0.8122(6) 0.7473(4) 0.3988(7) 0.133(3) Uani 0.716(5) 1 d D U P A 1
O8B O 0.882(2) 0.7522(8) 0.4543(10) 0.150(5) Uani 0.284(5) 1 d D U P A 2
O9A O 1.0209(5) 0.7571(3) 0.3850(6) 0.108(2) Uani 0.716(5) 1 d D U P A 1
O9B O 1.0068(10) 0.7763(6) 0.3212(17) 0.098(4) Uani 0.284(5) 1 d D U P A 2
O10A O 0.8885(5) 0.8095(2) 0.2504(5) 0.1007(18) Uani 0.716(5) 1 d D U P A 1
O10B O 0.7968(11) 0.8023(5) 0.2891(12) 0.091(3) Uani 0.284(5) 1 d D U P A 2
C14 C 0.7510(5) 0.35316(17) 0.0460(4) 0.0744(13) Uani 1 1 d . . . . .
H14A H 0.672582 0.351076 0.071118 0.112 Uiso 1 1 calc GR . . . .
H14B H 0.801950 0.326412 0.089660 0.112 Uiso 1 1 calc GR . . . .
H14C H 0.746157 0.345914 -0.039598 0.112 Uiso 1 1 calc GR . . . .
C15 C 0.8017(4) 0.40981(15) 0.0721(3) 0.0533(9) Uani 1 1 d . . . . .
C16 C 0.7305(3) 0.45593(14) 0.0497(3) 0.0454(7) Uani 1 1 d . . . . .
H16 H 0.650399 0.451975 0.019078 0.055 Uiso 1 1 calc R . . . .
C17 C 0.7783(3) 0.50833(13) 0.0727(3) 0.0398(7) Uani 1 1 d . . . . .
C18 C 0.8967(3) 0.51525(14) 0.1224(3) 0.0417(7) Uani 1 1 d . . . . .
C19 C 0.9684(3) 0.46864(16) 0.1452(4) 0.0547(9) Uani 1 1 d . . . . .
H19 H 1.047971 0.472144 0.177747 0.066 Uiso 1 1 calc R . . . .
C20 C 0.9199(4) 0.41754(17) 0.1188(4) 0.0594(10) Uani 1 1 d . . . . .
H20 H 0.968787 0.386870 0.133012 0.071 Uiso 1 1 calc R . . . .
C21 C 0.8656(3) 0.61087(15) 0.1565(3) 0.0511(8) Uani 1 1 d D . . . .
C22 C 1.0603(3) 0.57887(18) 0.2146(4) 0.0590(10) Uani 1 1 d . . . . .
H22A H 1.120641 0.569821 0.162529 0.071 Uiso 1 1 calc R . . . .
H22B H 1.075568 0.558142 0.289604 0.071 Uiso 1 1 calc R . . . .
C23 C 1.0577(4) 0.6396(2) 0.2392(6) 0.0851(15) Uani 1 1 d D . . . .
H23A H 1.103036 0.648101 0.316955 0.102 Uiso 0.716(5) 1 calc R . P A 1
H23B H 1.091555 0.659845 0.176219 0.102 Uiso 0.716(5) 1 calc R . P A 1
H23C H 1.120081 0.657615 0.200791 0.102 Uiso 0.284(5) 1 calc R . P A 2
H23D H 1.073097 0.646058 0.326004 0.102 Uiso 0.284(5) 1 calc R . P A 2
C24A C 0.9305(5) 0.6540(2) 0.2401(6) 0.0569(15) Uani 0.716(5) 1 d D U P A 1
H24A H 0.909738 0.648026 0.322390 0.068 Uiso 0.716(5) 1 calc R . P A 1
C24B C 0.9377(11) 0.6637(6) 0.1909(14) 0.057(3) Uani 0.284(5) 1 d D U P A 2
H24B H 0.944297 0.686202 0.118652 0.069 Uiso 0.284(5) 1 calc R . P A 2
C25A C 0.8905(7) 0.7111(3) 0.2003(6) 0.0774(17) Uani 0.716(5) 1 d D U P A 1
H25A H 0.808777 0.709816 0.161243 0.093 Uiso 0.716(5) 1 calc R . P A 1
H25B H 0.940572 0.724811 0.141743 0.093 Uiso 0.716(5) 1 calc R . P A 1
C25B C 0.8590(13) 0.6912(5) 0.2722(13) 0.062(3) Uani 0.284(5) 1 d D U P A 2
H25C H 0.854046 0.667324 0.341564 0.075 Uiso 0.284(5) 1 calc R . P A 2
H25D H 0.779313 0.693608 0.228460 0.075 Uiso 0.284(5) 1 calc R . P A 2
C26A C 0.7966(12) 0.8318(7) 0.1926(14) 0.109(5) Uani 0.716(5) 1 d D U P A 1
H26A H 0.805102 0.832741 0.107480 0.164 Uiso 0.716(5) 1 calc GR . P A 1
H26B H 0.788478 0.868600 0.221653 0.164 Uiso 0.716(5) 1 calc GR . P A 1
H26C H 0.726863 0.810921 0.204893 0.164 Uiso 0.716(5) 1 calc GR . P A 1
C26B C 0.758(3) 0.8307(14) 0.198(3) 0.076(7) Uani 0.284(5) 1 d D U P A 2
H26D H 0.745285 0.807526 0.128006 0.114 Uiso 0.284(5) 1 calc GR . P A 2
H26E H 0.815933 0.858460 0.185664 0.114 Uiso 0.284(5) 1 calc GR . P A 2
H26F H 0.684468 0.847757 0.212276 0.114 Uiso 0.284(5) 1 calc GR . P A 2
C1 C 0.8344(5) 0.3255(2) 0.4017(5) 0.0863(16) Uani 1 1 d . . . . .
H1A H 0.915260 0.334591 0.432574 0.129 Uiso 1 1 calc GR . . . .
H1B H 0.833054 0.308026 0.323975 0.129 Uiso 1 1 calc GR . . . .
H1C H 0.801946 0.301039 0.457133 0.129 Uiso 1 1 calc GR . . . .
N1 N 0.5520(2) 0.52134(11) 0.3482(3) 0.0436(6) Uani 1 1 d . . . . .
O1 O 0.8106(3) 0.53414(12) 0.6031(2) 0.0611(7) Uani 1 1 d . . . . .
S1 S 0.80007(7) 0.53704(3) 0.47381(7) 0.0416(2) Uani 1 1 d . . . . .
C2 C 0.7601(4) 0.37747(15) 0.3882(4) 0.0573(9) Uani 1 1 d . . . . .
N2 N 0.7039(3) 0.58368(13) 0.4282(4) 0.0626(9) Uani 1 1 d . . . . .
O2 O 0.9065(2) 0.54907(12) 0.4226(3) 0.0653(7) Uani 1 1 d . . . . .
S2 S 0.44357(11) 0.72047(4) 0.31882(14) 0.0799(4) Uani 1 1 d D . . . .
C3 C 0.6418(4) 0.37623(15) 0.3369(4) 0.0575(9) Uani 1 1 d . . . . .
H3 H 0.608315 0.342633 0.311550 0.069 Uiso 1 1 calc R . . . .
O3 O 0.5057(5) 0.7461(2) 0.2304(5) 0.1337(18) Uani 1 1 d . . . . .
C4 C 0.5718(4) 0.42259(15) 0.3220(3) 0.0528(9) Uani 1 1 d . . . . .
H4 H 0.493195 0.420240 0.285670 0.063 Uiso 1 1 calc R . . . .
O4 O 0.3285(4) 0.70729(18) 0.2778(6) 0.143(2) Uani 1 1 d . U . . .
C5 C 0.6201(3) 0.47336(13) 0.3620(3) 0.0410(7) Uani 1 1 d . . . . .
O5 O 0.4508(4) 0.7598(2) 0.4262(5) 0.1189(15) Uani 1 1 d . . . . .
C6 C 0.7387(3) 0.47498(13) 0.4144(3) 0.0415(7) Uani 1 1 d . . . . .
C7 C 0.8082(3) 0.42774(15) 0.4257(3) 0.0529(9) Uani 1 1 d . . . . .
H7 H 0.887818 0.429957 0.458967 0.063 Uiso 1 1 calc R . . . .
C8 C 0.5983(3) 0.57119(14) 0.3764(4) 0.0507(9) Uani 1 1 d D . . . .
C9 C 0.4298(3) 0.52384(16) 0.2844(4) 0.0542(9) Uani 1 1 d . . . . .
H9A H 0.376428 0.500041 0.322763 0.065 Uiso 1 1 calc R . . . .
H9B H 0.428400 0.513189 0.199932 0.065 Uiso 1 1 calc R . . . .
C10 C 0.3952(3) 0.58309(17) 0.2950(4) 0.0635(11) Uani 1 1 d D . . . .
H10A H 0.348486 0.588123 0.362119 0.076 Uiso 0.653(8) 1 calc R . P B 1
H10B H 0.348334 0.595462 0.220835 0.076 Uiso 0.653(8) 1 calc R . P B 1
H10C H 0.380759 0.599525 0.214878 0.076 Uiso 0.347(8) 1 calc R . P B 2
H10D H 0.322345 0.585780 0.333093 0.076 Uiso 0.347(8) 1 calc R . P B 2
C11A C 0.4943(9) 0.6128(4) 0.3699(12) 0.047(2) Uani 0.347(8) 1 d D U P B 2
H11A H 0.473198 0.621557 0.450867 0.057 Uiso 0.347(8) 1 calc R . P B 2
C11B C 0.5133(5) 0.6152(2) 0.3174(7) 0.0471(15) Uani 0.653(8) 1 d D U P B 1
H11B H 0.538436 0.624982 0.238646 0.056 Uiso 0.653(8) 1 calc R . P B 1
C12A C 0.5427(9) 0.6627(4) 0.3099(12) 0.054(2) Uani 0.347(8) 1 d D U P B 2
H12A H 0.549893 0.654559 0.225442 0.065 Uiso 0.347(8) 1 calc R . P B 2
H12B H 0.621436 0.671688 0.350198 0.065 Uiso 0.347(8) 1 calc R . P B 2
C12B C 0.5221(5) 0.6654(2) 0.3969(6) 0.0516(15) Uani 0.653(8) 1 d D U P B 1
H12C H 0.605369 0.675462 0.417746 0.062 Uiso 0.653(8) 1 calc R . P B 1
H12D H 0.488422 0.657759 0.471541 0.062 Uiso 0.653(8) 1 calc R . P B 1
C13 C 0.5542(5) 0.7936(3) 0.4580(6) 0.104(2) Uani 1 1 d . . . . .
H13A H 0.573179 0.812769 0.387211 0.156 Uiso 1 1 calc GR . . . .
H13B H 0.620529 0.770906 0.489236 0.156 Uiso 1 1 calc GR . . . .
H13C H 0.537873 0.819638 0.518841 0.156 Uiso 1 1 calc GR . . . .

loop_
_atom_site_aniso_label
_atom_site_aniso_U_11
_atom_site_aniso_U_22
_atom_site_aniso_U_33
_atom_site_aniso_U_23
_atom_site_aniso_U_13
_atom_site_aniso_U_12
N3 0.0326(13) 0.0522(16) 0.0476(15) -0.0042(12) -0.0023(11) -0.0047(11)
S3 0.0378(4) 0.0411(4) 0.0526(5) -0.0016(3) -0.0100(3) 0.0017(3)
N4 0.0490(17) 0.0428(16) 0.076(2) -0.0122(14) -0.0109(15) 0.0037(13)
S4 0.0884(8) 0.0447(5) 0.0655(6) -0.0041(4) -0.0101(6) -0.0035(5)
O6 0.100(2) 0.0612(18) 0.0544(16) 0.0090(13) -0.0083(16) 0.0087(16)
O7 0.0367(13) 0.0653(18) 0.117(3) -0.0028(17) 0.0021(15) 0.0038(12)
O8A 0.107(5) 0.180(6) 0.117(5) 0.031(5) 0.037(4) 0.017(5)
O8B 0.152(11) 0.177(10) 0.116(10) -0.001(9) 0.002(9) -0.008(10)
O9A 0.103(4) 0.090(4) 0.115(5) -0.018(3) -0.052(4) -0.018(3)
O9B 0.081(7) 0.084(8) 0.119(9) 0.010(7) -0.026(7) -0.041(6)
O10A 0.098(4) 0.083(3) 0.113(4) 0.030(3) -0.017(3) -0.024(3)
O10B 0.096(6) 0.079(5) 0.097(6) 0.020(5) 0.010(5) -0.002(5)
C14 0.100(4) 0.044(2) 0.076(3) 0.0003(19) -0.001(3) -0.005(2)
C15 0.065(2) 0.0426(19) 0.050(2) 0.0027(15) -0.0015(17) -0.0003(16)
C16 0.0445(17) 0.0445(18) 0.0456(18) 0.0001(14) -0.0017(14) -0.0021(14)
C17 0.0344(15) 0.0440(17) 0.0394(16) -0.0008(13) -0.0016(12) 0.0020(12)
C18 0.0371(16) 0.0466(18) 0.0402(16) -0.0019(13) 0.0004(13) 0.0004(13)
C19 0.0429(18) 0.060(2) 0.058(2) 0.0003(17) -0.0069(16) 0.0109(16)
C20 0.064(2) 0.049(2) 0.063(2) 0.0038(17) -0.0020(19) 0.0163(17)
C21 0.0470(19) 0.0478(19) 0.056(2) -0.0114(16) -0.0039(16) -0.0049(15)
C22 0.0324(16) 0.080(3) 0.062(2) -0.009(2) -0.0041(16) -0.0114(17)
C23 0.060(3) 0.079(3) 0.111(4) -0.016(3) -0.011(3) -0.025(2)
C24A 0.068(3) 0.049(3) 0.051(3) -0.010(3) -0.003(3) -0.013(2)
C24B 0.069(5) 0.052(5) 0.049(6) -0.011(5) 0.000(5) -0.020(5)
C25A 0.115(4) 0.055(3) 0.057(3) 0.000(3) -0.012(3) -0.009(3)
C25B 0.076(5) 0.053(5) 0.057(5) -0.013(5) 0.005(5) -0.026(5)
C26A 0.115(9) 0.103(7) 0.102(7) 0.022(5) -0.016(6) 0.027(7)
C26B 0.067(9) 0.078(10) 0.082(10) 0.003(8) 0.000(7) 0.006(8)
C1 0.106(4) 0.053(3) 0.094(4) -0.012(2) -0.008(3) 0.025(3)
N1 0.0361(13) 0.0414(15) 0.0500(16) 0.0041(11) -0.0087(12) -0.0050(11)
O1 0.0721(18) 0.0626(17) 0.0454(14) -0.0035(11) -0.0060(13) -0.0090(13)
S1 0.0344(4) 0.0407(4) 0.0464(4) 0.0015(3) -0.0080(3) -0.0024(3)
C2 0.075(3) 0.044(2) 0.052(2) -0.0022(15) 0.0038(19) 0.0080(17)
N2 0.0456(16) 0.0405(16) 0.093(2) -0.0076(16) -0.0290(16) 0.0023(13)
O2 0.0510(15) 0.0644(17) 0.082(2) 0.0038(14) 0.0150(14) -0.0137(13)
S2 0.0694(7) 0.0472(6) 0.1123(10) -0.0068(6) -0.0327(7) 0.0159(5)
C3 0.077(3) 0.0402(19) 0.054(2) -0.0068(15) 0.0025(19) -0.0102(17)
O3 0.170(5) 0.131(4) 0.096(3) 0.000(3) -0.001(3) 0.016(4)
C4 0.055(2) 0.0476(19) 0.053(2) -0.0023(15) -0.0039(16) -0.0122(16)
O4 0.077(2) 0.084(3) 0.244(5) -0.025(3) -0.073(3) 0.020(2)
C5 0.0419(16) 0.0401(16) 0.0397(16) 0.0034(12) -0.0005(13) -0.0052(13)
O5 0.081(3) 0.138(4) 0.133(4) -0.031(3) -0.002(2) -0.010(3)
C6 0.0430(17) 0.0399(16) 0.0400(16) 0.0020(13) -0.0018(13) -0.0021(13)
C7 0.054(2) 0.049(2) 0.053(2) -0.0025(16) -0.0032(16) 0.0065(16)
C8 0.0435(18) 0.0391(17) 0.064(2) -0.0019(15) -0.0147(16) 0.0002(14)
C9 0.0350(17) 0.056(2) 0.068(2) 0.0031(17) -0.0094(16) -0.0080(15)
C10 0.0393(18) 0.060(2) 0.086(3) 0.001(2) -0.0143(19) 0.0025(16)
C11A 0.039(4) 0.050(4) 0.050(5) 0.001(4) -0.005(4) 0.008(4)
C11B 0.039(3) 0.046(3) 0.053(4) 0.003(3) -0.011(3) 0.004(2)
C12A 0.045(4) 0.051(4) 0.063(5) 0.003(4) -0.008(4) 0.008(4)
C12B 0.047(3) 0.048(3) 0.057(3) 0.000(2) -0.008(2) 0.004(2)
C13 0.071(3) 0.127(5) 0.113(5) -0.046(4) 0.003(3) -0.018(3)

loop_
_atom_type_symbol
_atom_type_description
_atom_type_scat_dispersion_real
_atom_type_scat_dispersion_imag
_atom_type_scat_source
C C 0.0181 0.0091 'International Tables Vol C Tables 4.2.6.8 and 6.1.1.4'
H H 0.0000 0.0000 'International Tables Vol C Tables 4.2.6.8 and 6.1.1.4'
N N 0.0311 0.0180 'International Tables Vol C Tables 4.2.6.8 and 6.1.1.4'
O O 0.0492 0.0322 'International Tables Vol C Tables 4.2.6.8 and 6.1.1.4'
S S 0.3331 0.5567 'International Tables Vol C Tables 4.2.6.8 and 6.1.1.4'

loop_
_geom_angle_atom_site_label_1
_geom_angle_atom_site_label_2
_geom_angle_atom_site_label_3
_geom_angle
_geom_angle_site_symmetry_1
_geom_angle_site_symmetry_3
_geom_angle_publ_flag
C18 N3 C22 123.3(3) . . ?
C21 N3 C18 122.0(3) . . ?
C21 N3 C22 112.9(3) . . ?
N4 S3 C17 104.32(16) . . ?
O6 S3 N4 109.0(2) . . ?
O6 S3 C17 108.50(17) . . ?
O7 S3 N4 107.89(19) . . ?
O7 S3 O6 116.1(2) . . ?
O7 S3 C17 110.29(17) . . ?
C21 N4 S3 119.7(3) . . ?
O8A S4 O9A 117.4(5) . . ?
O8A S4 O10A 116.5(4) . . ?
O8A S4 C25A 112.6(5) . . ?
O8B S4 O10B 97.2(8) . . ?
O8B S4 C25B 102.2(8) . . ?
O9A S4 O10A 104.2(4) . . ?
O9A S4 C25A 108.5(4) . . ?
O9B S4 O8B 108.2(12) . . ?
O9B S4 O10B 111.6(7) . . ?
O9B S4 C25B 121.4(8) . . ?
O10A S4 C25A 95.1(3) . . ?
O10B S4 C25B 112.7(7) . . ?
C26A O10A S4 129.9(8) . . ?
C26B O10B S4 139(2) . . ?
C16 C15 C14 120.6(4) . . ?
C20 C15 C14 121.5(4) . . ?
C20 C15 C16 117.9(3) . . ?
C15 C16 C17 120.3(3) . . ?
C16 C17 S3 119.7(2) . . ?
C18 C17 S3 119.2(3) . . ?
C18 C17 C16 120.9(3) . . ?
N3 C18 C19 121.9(3) . . ?
C17 C18 N3 119.4(3) . . ?
C17 C18 C19 118.6(3) . . ?
C20 C19 C18 119.3(3) . . ?
C19 C20 C15 122.9(3) . . ?
N3 C21 C24A 107.5(3) . . ?
N3 C21 C24B 110.4(6) . . ?
N4 C21 N3 128.7(3) . . ?
N4 C21 C24A 123.2(4) . . ?
N4 C21 C24B 119.3(6) . . ?
N3 C22 C23 102.9(3) . . ?
C22 C23 C24B 110.7(6) . . ?
C24A C23 C22 105.9(4) . . ?
C23 C24A C21 103.1(4) . . ?
C23 C24A C25A 118.2(6) . . ?
C25A C24A C21 110.6(5) . . ?
C23 C24B C21 100.7(8) . . ?
C25B C24B C21 100.8(9) . . ?
C25B C24B C23 122.0(13) . . ?
C24A C25A S4 110.7(4) . . ?
C24B C25B S4 117.9(9) . . ?
C5 N1 C9 123.9(3) . . ?
C8 N1 C5 122.5(3) . . ?
C8 N1 C9 112.9(3) . . ?
O1 S1 N2 108.8(2) . . ?
O1 S1 C6 108.40(16) . . ?
N2 S1 C6 105.62(15) . . ?
O2 S1 O1 116.18(18) . . ?
O2 S1 N2 107.38(19) . . ?
O2 S1 C6 109.96(17) . . ?
C3 C2 C1 121.0(4) . . ?
C7 C2 C1 121.2(4) . . ?
C7 C2 C3 117.8(3) . . ?
C8 N2 S1 121.5(3) . . ?
O3 S2 O5 106.3(3) . . ?
O3 S2 C12A 86.8(4) . . ?
O3 S2 C12B 114.3(3) . . ?
O4 S2 O3 113.8(4) . . ?
O4 S2 O5 111.6(3) . . ?
O4 S2 C12A 111.7(4) . . ?
O4 S2 C12B 112.7(3) . . ?
O5 S2 C12A 123.9(4) . . ?
O5 S2 C12B 96.7(3) . . ?
C4 C3 C2 122.8(3) . . ?
C3 C4 C5 119.4(3) . . ?
N1 C5 C4 121.1(3) . . ?
C6 C5 N1 120.6(3) . . ?
C6 C5 C4 118.3(3) . . ?
C13 O5 S2 121.2(4) . . ?
C5 C6 S1 119.7(3) . . ?
C7 C6 S1 119.1(3) . . ?
C7 C6 C5 121.1(3) . . ?
C2 C7 C6 120.7(4) . . ?
N1 C8 C11A 108.0(5) . . ?
N1 C8 C11B 109.1(3) . . ?
N2 C8 N1 128.8(3) . . ?
N2 C8 C11A 121.3(5) . . ?
N2 C8 C11B 121.4(4) . . ?
N1 C9 C10 103.8(3) . . ?
C9 C10 C11B 105.8(3) . . ?
C11A C10 C9 108.9(5) . . ?
C10 C11A C8 102.8(7) . . ?
C10 C11A C12A 115.3(9) . . ?
C12A C11A C8 103.5(8) . . ?
C8 C11B C10 101.5(4) . . ?
C12B C11B C8 109.0(4) . . ?
C12B C11B C10 120.2(6) . . ?
C11A C12A S2 110.0(8) . . ?
C11B C12B S2 109.6(4) . . ?

loop_
_geom_bond_atom_site_label_1
_geom_bond_atom_site_label_2
_geom_bond_distance
_geom_bond_site_symmetry_2
_geom_bond_publ_flag
N3 C18 1.398(4) . ?
N3 C21 1.336(5) . ?
N3 C22 1.475(4) . ?
S3 N4 1.610(3) . ?
S3 O6 1.425(3) . ?
S3 O7 1.423(3) . ?
S3 C17 1.743(3) . ?
N4 C21 1.294(5) . ?
S4 O8A 1.356(6) . ?
S4 O8B 1.452(12) . ?
S4 O9A 1.440(5) . ?
S4 O9B 1.311(10) . ?
S4 O10A 1.543(5) . ?
S4 O10B 1.625(11) . ?
S4 C25A 1.782(6) . ?
S4 C25B 1.745(10) . ?
O10A C26A 1.272(10) . ?
O10B C26B 1.254(18) . ?
C14 C15 1.508(5) . ?
C15 C16 1.386(5) . ?
C15 C20 1.383(6) . ?
C16 C17 1.396(5) . ?
C17 C18 1.391(4) . ?
C18 C19 1.398(5) . ?
C19 C20 1.376(6) . ?
C21 C24A 1.528(6) . ?
C21 C24B 1.545(13) . ?
C22 C23 1.504(7) . ?
C23 C24A 1.478(8) . ?
C23 C24B 1.513(14) . ?
C24A C25A 1.511(8) . ?
C24B C25B 1.497(15) . ?
C1 C2 1.514(6) . ?
N1 C5 1.396(4) . ?
N1 C8 1.343(4) . ?
N1 C9 1.472(4) . ?
O1 S1 1.426(3) . ?
S1 N2 1.609(3) . ?
S1 O2 1.419(3) . ?
S1 C6 1.756(3) . ?
C2 C3 1.386(6) . ?
C2 C7 1.382(5) . ?
N2 C8 1.295(4) . ?
S2 O3 1.417(6) . ?
S2 O4 1.360(4) . ?
S2 O5 1.522(5) . ?
S2 C12A 1.806(9) . ?
S2 C12B 1.773(5) . ?
C3 C4 1.376(6) . ?
C4 C5 1.401(5) . ?
C5 C6 1.393(4) . ?
O5 C13 1.435(7) . ?
C6 C7 1.389(5) . ?
C8 C11A 1.545(11) . ?
C8 C11B 1.530(6) . ?
C9 C10 1.503(6) . ?
C10 C11A 1.495(11) . ?
C10 C11B 1.538(7) . ?
C11A C12A 1.518(13) . ?
C11B C12B 1.504(8) . ?
